data_7009421
loop_
_publ_author_name
'Alcock, Nathaniel W.'
'Barker, Philip R.'
'Haider, Johanna M.'
'Hannon, Michael J.'
'Painting, Claire L.'
'Pikramenou, Zoe'
'Plummer, Edward A.'
'Rissanen, Kari'
'Saarenketo, Pauli'

_publ_section_title
;
 Red and blue luminescent metallo-supramolecular coordination polymers
 assembled through \p--\p interactions&#x200A;&#x2020;
;
_journal_issue 9
_journal_name_full 'Journal of the Chemical Society, Dalton Transactions'
_journal_page_first 1447
_journal_paper_doi 10.1039/b000871k
_journal_year 2000
_chemical_formula_sum 'C54 H38 F12 N6 Ni O P2'
_chemical_formula_weight 1135.55
_chemical_name_systematic
;

 ?

;
_space_group_IT_number 55
_symmetry_cell_setting orthorhombic
_symmetry_space_group_name_Hall '-P 2 2ab'
_symmetry_space_group_name_H-M 'P b a m'
_atom_sites_solution_hydrogens geom
_atom_sites_solution_primary direct
_atom_sites_solution_secondary difmap
_audit_creation_method SHELXL-97
_cell_angle_alpha 90.00
_cell_angle_beta 90.00
_cell_angle_gamma 90.00
_cell_formula_units_Z 4
_cell_length_a 16.5047(4)
_cell_length_b 17.1444(4)
_cell_length_c 20.3835(2)
_cell_measurement_reflns_used 4981
_cell_measurement_temperature 180(2)
_cell_measurement_theta_max 15
_cell_measurement_theta_min 3
_cell_volume 5767.8(2)
_computing_cell_refinement 'SAINT (Siemens, 1995)'
_computing_data_collection 'SMART (Siemens, 1994)'
_computing_data_reduction 'SAINT (Siemens, 1995)'
_computing_molecular_graphics 'SHELXTL (Sheldrick, 1997)'
_computing_publication_material 'SHELXTL (Sheldrick, 1997)'
_computing_structure_refinement 'SHELXL-97 (Sheldrick, 1997)'
_computing_structure_solution 'SHELXS-97 (Sheldrick, 1990)'
_diffrn_ambient_temperature 180(2)
_diffrn_detector_area_resol_mean 8.192
_diffrn_measured_fraction_theta_full 0.995
_diffrn_measured_fraction_theta_max 0.995
_diffrn_measurement_device_type 'Siemens SMART diffractometer'
_diffrn_measurement_method '\w scans'
_diffrn_radiation_monochromator graphite
_diffrn_radiation_source 'fine-focus sealed tube'
_diffrn_radiation_type MoK\a
_diffrn_radiation_wavelength 0.71073
_diffrn_reflns_av_R_equivalents 0.1410
_diffrn_reflns_av_sigmaI/netI 0.0866
_diffrn_reflns_limit_h_max 17
_diffrn_reflns_limit_h_min -17
_diffrn_reflns_limit_k_max 18
_diffrn_reflns_limit_k_min -16
_diffrn_reflns_limit_l_max 21
_diffrn_reflns_limit_l_min -15
_diffrn_reflns_number 21595
_diffrn_reflns_theta_full 22.00
_diffrn_reflns_theta_max 22.00
_diffrn_reflns_theta_min 2.38
_diffrn_standards_decay_% nil
_exptl_absorpt_coefficient_mu 0.472
_exptl_absorpt_correction_T_max 0.93
_exptl_absorpt_correction_T_min 0.43
_exptl_absorpt_correction_type multi-scan
_exptl_absorpt_process_details 'SADABS (Sheldrick, 1996)'
_exptl_crystal_colour yellow-orange
_exptl_crystal_density_diffrn 1.308
_exptl_crystal_density_method 'not measured'
_exptl_crystal_description plates
_exptl_crystal_F_000 2312
_exptl_crystal_size_max 0.36
_exptl_crystal_size_mid 0.24
_exptl_crystal_size_min 0.04
_refine_diff_density_max 0.771
_refine_diff_density_min -0.651
_refine_diff_density_rms 0.120
_refine_ls_extinction_method none
_refine_ls_goodness_of_fit_ref 1.770
_refine_ls_hydrogen_treatment mixed
_refine_ls_matrix_type full
_refine_ls_number_parameters 402
_refine_ls_number_reflns 3642
_refine_ls_number_restraints 25
_refine_ls_restrained_S_all 1.778
_refine_ls_R_factor_all 0.1760
_refine_ls_R_factor_gt 0.1243
_refine_ls_shift/su_max 0.227
_refine_ls_shift/su_mean 0.012
_refine_ls_structure_factor_coef Fsqd
_refine_ls_weighting_details 'calc w=1/[\s^2^(Fo^2^)+(0.1000P)^2^+0.0000P] where P=(Fo^2^+2Fc^2^)/3'
_refine_ls_weighting_scheme calc
_refine_ls_wR_factor_gt 0.2877
_refine_ls_wR_factor_ref 0.3072
_reflns_number_gt 2356
_reflns_number_total 3642
_reflns_threshold_expression >2sigma(I)
_cod_data_source_file b000871k.txt
_cod_data_source_block nibptp
_cod_depositor_comments
;
The following automatic conversions were performed:
'_symmetry_cell_setting' value 'Orthorhombic' changed to 'orthorhombic'
according to '/home/saulius/struct/CIF-dictionaries/cif_core.dic'
dictionary named 'cif_core.dic' version 2.4.1 from 2010-06-29.

Automatic conversion script
Id: cif_fix_enum 1527 2010-12-29 10:47:43Z saulius 
;
_cod_original_sg_symbol_H-M Pbam
_cod_database_code 7009421

loop_
_symmetry_equiv_pos_as_xyz
'x, y, z'
'-x, -y, z'
'x+1/2, -y+1/2, z'
'-x+1/2, y+1/2, z'
'-x, -y, -z'
'x, y, -z'
'-x-1/2, y-1/2, -z'
'x-1/2, -y-1/2, -z'

loop_
_atom_site_label
_atom_site_type_symbol
_atom_site_fract_x
_atom_site_fract_y
_atom_site_fract_z
_atom_site_U_iso_or_equiv
_atom_site_adp_type
_atom_site_occupancy
_atom_site_symmetry_multiplicity
_atom_site_calc_flag
_atom_site_refinement_flags
_atom_site_disorder_assembly
_atom_site_disorder_group
Ni1 Ni 0.0000 0.0000 0.23819(8) 0.0392(7) Uani 1 2 d S . .
N11 N 0.0916(5) 0.0072(4) 0.3089(4) 0.039(2) Uani 1 1 d . . .
C12 C 0.1271(7) -0.0523(6) 0.3432(5) 0.055(3) Uani 1 1 d . . .
H12A H 0.1102 -0.1042 0.3339 0.066 Uiso 1 1 calc R . .
C13 C 0.1845(7) -0.0417(7) 0.3894(5) 0.057(3) Uani 1 1 d . . .
H13A H 0.2066 -0.0853 0.4120 0.068 Uiso 1 1 calc R . .
C14 C 0.2110(8) 0.0325(7) 0.4038(5) 0.060(3) Uani 1 1 d . . .
H14A H 0.2511 0.0412 0.4364 0.072 Uiso 1 1 calc R . .
C15 C 0.1771(7) 0.0944(6) 0.3690(5) 0.049(3) Uani 1 1 d . . .
H15A H 0.1950 0.1462 0.3767 0.059 Uiso 1 1 calc R . .
C16 C 0.1176(6) 0.0798(5) 0.3234(5) 0.039(3) Uani 1 1 d . . .
N17 N 0.0235(5) 0.1135(4) 0.2396(4) 0.041(2) Uani 1 1 d . . .
C18 C 0.0761(7) 0.1409(6) 0.2823(5) 0.044(3) Uani 1 1 d . . .
C19 C 0.0933(7) 0.2200(5) 0.2865(5) 0.046(3) Uani 1 1 d . . .
H19A H 0.1308 0.2387 0.3181 0.055 Uiso 1 1 calc R . .
C110 C 0.0552(7) 0.2715(5) 0.2441(4) 0.043(3) Uani 1 1 d . . .
C111 C -0.0001(7) 0.2400(6) 0.1994(5) 0.050(3) Uani 1 1 d . . .
H11A H -0.0263 0.2732 0.1687 0.060 Uiso 1 1 calc R . .
C112 C -0.0167(6) 0.1623(5) 0.1996(5) 0.041(3) Uani 1 1 d . . .
N113 N -0.0818(5) 0.0431(4) 0.1676(4) 0.040(2) Uani 1 1 d . . .
C114 C -0.1375(7) 0.0040(7) 0.1342(5) 0.049(3) Uani 1 1 d . . .
H11B H -0.1390 -0.0511 0.1392 0.059 Uiso 1 1 calc R . .
C115 C -0.1921(8) 0.0369(7) 0.0935(6) 0.069(4) Uani 1 1 d . . .
H11C H -0.2306 0.0058 0.0706 0.082 Uiso 1 1 calc R . .
C116 C -0.1907(8) 0.1174(7) 0.0859(5) 0.070(4) Uani 1 1 d . . .
H11D H -0.2295 0.1429 0.0590 0.084 Uiso 1 1 calc R . .
C117 C -0.1325(8) 0.1592(7) 0.1179(5) 0.065(4) Uani 1 1 d . . .
H11E H -0.1295 0.2141 0.1123 0.078 Uiso 1 1 calc R . .
C118 C -0.0777(7) 0.1215(6) 0.1586(5) 0.049(3) Uani 1 1 d . . .
C119 C 0.0752(7) 0.3553(5) 0.2453(5) 0.049(3) Uani 1 1 d . . .
C120 C 0.0927(7) 0.3921(6) 0.3050(5) 0.053(3) Uani 1 1 d . . .
H12B H 0.0899 0.3631 0.3446 0.064 Uiso 1 1 calc R . .
C121 C 0.1138(7) 0.4695(6) 0.3070(6) 0.057(3) Uani 1 1 d . . .
H12C H 0.1246 0.4926 0.3485 0.068 Uiso 1 1 calc R . .
C122 C 0.1202(7) 0.5150(6) 0.2523(6) 0.060(3) Uani 1 1 d . . .
C123 C 0.1047(7) 0.4771(6) 0.1911(6) 0.060(4) Uani 1 1 d . . .
H12D H 0.1104 0.5057 0.1514 0.072 Uiso 1 1 calc R . .
C124 C 0.0815(7) 0.3992(6) 0.1884(5) 0.058(3) Uani 1 1 d . . .
H12E H 0.0698 0.3759 0.1472 0.070 Uiso 1 1 calc R . .
C125 C 0.1464(8) 0.5965(7) 0.2541(7) 0.069(4) Uani 1 1 d . . .
C126 C 0.1287(8) 0.6444(6) 0.3076(6) 0.067(4) Uani 1 1 d . . .
H12F H 0.0966 0.6237 0.3421 0.080 Uiso 1 1 calc R . .
C127 C 0.1549(9) 0.7181(7) 0.3126(8) 0.085(5) Uani 1 1 d . . .
H12G H 0.1394 0.7490 0.3492 0.102 Uiso 1 1 calc R . .
C128 C 0.2037(11) 0.7486(8) 0.2653(9) 0.097(5) Uani 1 1 d . . .
H12H H 0.2219 0.8010 0.2695 0.117 Uiso 1 1 calc R . .
C129 C 0.2274(9) 0.7049(8) 0.2109(8) 0.092(5) Uani 1 1 d . . .
H12I H 0.2624 0.7262 0.1785 0.110 Uiso 1 1 calc R . .
C130 C 0.1975(8) 0.6271(6) 0.2056(7) 0.072(4) Uani 1 1 d . . .
H13B H 0.2123 0.5958 0.1691 0.087 Uiso 1 1 calc R . .
P1 P 0.2983(4) -0.2172(3) 0.5000 0.0748(17) Uani 1 2 d SD . .
F11 F 0.2872(9) -0.3077(5) 0.5000 0.143(6) Uani 1 2 d SD A .
F12 F 0.3095(7) -0.1244(5) 0.5000 0.117(4) Uani 1 2 d SD A .
F13A F 0.3694(9) -0.2212(6) 0.5505(6) 0.136(7) Uani 0.81(2) 1 d PD A 1
F14A F 0.2395(10) -0.2144(7) 0.5602(9) 0.193(11) Uani 0.81(2) 1 d PD A 1
F13B F 0.3001(16) -0.2148(10) 0.5750(6) 0.024(11) Uiso 0.19(2) 1 d PD A 2
F14B F 0.2064(9) -0.2019(12) 0.5000 0.105(17) Uiso 0.38(4) 2 d SPD A 2
P2 P -0.3342(7) -0.1430(4) 0.0000 0.151(4) Uani 1 2 d SD . .
F21 F -0.3288(18) -0.2329(8) 0.0000 0.323(17) Uani 1 2 d SD . .
F22 F -0.3283(19) -0.0537(9) 0.0000 0.35(2) Uani 1 2 d SD . .
F23 F -0.2621(10) -0.1426(9) 0.0549(6) 0.256(8) Uani 1 1 d D . .
F24 F -0.3989(7) -0.1456(7) 0.0549(6) 0.174(5) Uani 1 1 d D . .
C022 C -0.500(4) -0.030(3) 0.0000 0.127(19) Uiso 0.50 2 d SP . .
C024 C -0.3572(18) -0.0133(18) 0.0000 0.113(9) Uiso 1 2 d S . .
O001 O -0.1195(7) -0.2173(6) 0.0000 0.056(3) Uani 1 2 d S . .
C003 C 0.007(3) -0.141(3) 0.5000 0.122(17) Uiso 0.50 2 d SP . .
C002 C -0.083(2) -0.272(2) 0.0473(16) 0.115(11) Uiso 0.50 1 d P . .
C001 C -0.056(3) -0.137(3) 0.0000 0.105(14) Uiso 0.50 2 d SP . .
C004 C 0.427(4) 0.042(4) 0.5000 0.17(2) Uiso 0.50 2 d SP . .
C005 C 0.0000 0.0000 0.5000 0.17(4) Uiso 0.50 4 d SP . .
C006 C -0.200(4) -0.256(3) 0.0000 0.136(19) Uiso 0.50 2 d SP . .
C007 C 0.049(4) -0.321(3) 0.5000 0.15(2) Uiso 0.50 2 d SP . .
C008 C -0.064(2) -0.203(2) 0.0543(19) 0.133(13) Uiso 0.50 1 d P . .
C009 C -0.004(3) -0.069(4) 0.5000 0.132(18) Uiso 0.50 2 d SP . .
C010 C -0.165(3) -0.178(2) -0.068(2) 0.148(15) Uiso 0.50 1 d P . .
C011 C -0.424(3) -0.059(3) 0.0000 0.098(14) Uiso 0.50 2 d SP . .

loop_
_atom_site_aniso_label
_atom_site_aniso_U_11
_atom_site_aniso_U_22
_atom_site_aniso_U_33
_atom_site_aniso_U_23
_atom_site_aniso_U_13
_atom_site_aniso_U_12
Ni1 0.0689(14) 0.0120(10) 0.0367(11) 0.000 0.000 -0.0004(10)
N11 0.061(6) 0.008(4) 0.047(5) -0.005(4) 0.005(4) 0.001(4)
C12 0.092(10) 0.023(6) 0.050(7) 0.010(5) -0.006(7) 0.005(6)
C13 0.073(9) 0.041(8) 0.055(8) 0.013(6) -0.019(7) 0.010(6)
C14 0.083(10) 0.044(8) 0.052(8) -0.002(6) -0.011(7) 0.007(7)
C15 0.089(9) 0.019(6) 0.039(6) -0.001(5) -0.015(6) 0.000(6)
C16 0.065(8) 0.017(6) 0.035(6) 0.003(4) 0.004(6) 0.000(5)
N17 0.067(7) 0.023(5) 0.033(5) -0.005(4) -0.009(5) -0.003(4)
C18 0.064(8) 0.023(7) 0.044(7) 0.002(5) 0.006(6) -0.001(5)
C19 0.080(8) 0.020(6) 0.038(6) -0.005(5) 0.003(6) -0.002(6)
C110 0.083(9) 0.020(6) 0.027(6) 0.007(5) -0.002(6) 0.009(6)
C111 0.088(9) 0.026(6) 0.035(6) 0.004(5) -0.022(7) 0.000(6)
C112 0.070(8) 0.011(6) 0.042(6) 0.005(5) -0.019(6) 0.000(5)
N113 0.060(6) 0.017(5) 0.042(5) -0.001(4) -0.001(5) -0.001(4)
C114 0.061(8) 0.037(7) 0.049(7) 0.000(6) -0.004(6) -0.008(7)
C115 0.097(11) 0.054(9) 0.055(8) -0.008(6) -0.023(8) -0.008(8)
C116 0.103(11) 0.055(9) 0.052(8) 0.007(6) -0.044(8) -0.008(8)
C117 0.114(11) 0.037(7) 0.043(7) -0.004(6) -0.013(7) 0.001(8)
C118 0.093(9) 0.020(6) 0.035(6) 0.006(5) -0.007(6) 0.005(6)
C119 0.072(8) 0.014(6) 0.060(8) 0.003(6) -0.002(6) -0.001(5)
C120 0.089(10) 0.019(6) 0.052(8) 0.005(5) -0.007(6) 0.008(6)
C121 0.092(10) 0.023(7) 0.056(8) -0.010(5) -0.005(7) -0.001(6)
C122 0.070(9) 0.020(7) 0.091(10) -0.003(6) -0.001(7) 0.003(5)
C123 0.092(10) 0.018(7) 0.071(9) 0.010(5) 0.014(7) -0.002(6)
C124 0.104(10) 0.018(6) 0.052(7) 0.005(5) 0.000(6) 0.004(6)
C125 0.066(9) 0.031(7) 0.111(12) -0.004(8) -0.019(8) 0.004(6)
C126 0.085(10) 0.017(7) 0.098(10) -0.012(6) -0.022(8) 0.001(6)
C127 0.103(12) 0.021(8) 0.131(13) -0.006(7) 0.010(10) 0.002(7)
C128 0.106(13) 0.030(9) 0.156(16) -0.015(10) -0.050(12) 0.023(9)
C129 0.091(11) 0.034(9) 0.151(15) 0.028(9) 0.002(10) -0.012(8)
C130 0.077(10) 0.022(7) 0.119(11) 0.005(7) -0.001(9) 0.007(6)
P1 0.113(5) 0.041(3) 0.070(4) 0.000 0.000 0.028(3)
F11 0.322(19) 0.041(7) 0.065(7) 0.000 0.000 0.061(9)
F12 0.154(12) 0.050(7) 0.147(10) 0.000 0.000 0.001(7)
F13A 0.186(17) 0.101(10) 0.122(9) 0.028(7) -0.075(10) -0.003(8)
F14A 0.186(18) 0.098(10) 0.29(3) -0.085(11) 0.166(17) -0.031(10)
P2 0.240(12) 0.071(6) 0.142(7) 0.000 0.000 -0.007(6)
F21 0.59(5) 0.060(13) 0.32(3) 0.000 0.000 -0.01(2)
F22 0.40(5) 0.078(17) 0.57(5) 0.000 0.000 0.03(2)
F23 0.34(2) 0.278(19) 0.147(10) -0.066(11) -0.125(13) 0.026(15)
F24 0.147(10) 0.168(12) 0.209(12) 0.003(9) 0.053(9) -0.022(8)
O001 0.082(9) 0.038(7) 0.049(7) 0.000 0.000 -0.015(6)

loop_
_atom_type_symbol
_atom_type_description
_atom_type_scat_dispersion_real
_atom_type_scat_dispersion_imag
_atom_type_scat_source
C C 0.0033 0.0016 'International Tables Vol C Tables 4.2.6.8 and 6.1.1.4'
H H 0.0000 0.0000 'International Tables Vol C Tables 4.2.6.8 and 6.1.1.4'
N N 0.0061 0.0033 'International Tables Vol C Tables 4.2.6.8 and 6.1.1.4'
F F 0.0171 0.0103 'International Tables Vol C Tables 4.2.6.8 and 6.1.1.4'
O O 0.0106 0.0060 'International Tables Vol C Tables 4.2.6.8 and 6.1.1.4'
P P 0.1023 0.0942 'International Tables Vol C Tables 4.2.6.8 and 6.1.1.4'
Ni Ni 0.3393 1.1124 'International Tables Vol C Tables 4.2.6.8 and 6.1.1.4'

loop_
_geom_angle_atom_site_label_1
_geom_angle_atom_site_label_2
_geom_angle_atom_site_label_3
_geom_angle
_geom_angle_site_symmetry_1
_geom_angle_site_symmetry_3
_geom_angle_publ_flag
N17 Ni1 N17 178.3(4) 2 . y
N17 Ni1 N11 77.9(3) 2 2 ?
N17 Ni1 N11 100.9(3) . 2 y
N17 Ni1 N11 100.9(3) 2 . ?
N17 Ni1 N11 77.9(3) . . y
N11 Ni1 N11 92.9(4) 2 . y
N17 Ni1 N113 78.0(3) 2 2 ?
N17 Ni1 N113 103.2(3) . 2 y
N11 Ni1 N113 155.9(3) 2 2 ?
N11 Ni1 N113 91.6(3) . 2 y
N17 Ni1 N113 103.2(3) 2 . ?
N17 Ni1 N113 78.0(3) . . y
N11 Ni1 N113 91.6(3) 2 . ?
N11 Ni1 N113 155.9(3) . . y
N113 Ni1 N113 93.9(4) 2 . y
C16 N11 C12 116.1(9) . . ?
C16 N11 Ni1 115.8(6) . . ?
C12 N11 Ni1 128.1(7) . . ?
C13 C12 N11 123.8(10) . . ?
C12 C13 C14 119.8(10) . . ?
C13 C14 C15 117.9(11) . . ?
C16 C15 C14 119.5(10) . . ?
N11 C16 C15 122.9(9) . . ?
N11 C16 C18 112.1(9) . . ?
C15 C16 C18 125.0(9) . . ?
C18 N17 C112 120.3(8) . . ?
C18 N17 Ni1 119.3(7) . . ?
C112 N17 Ni1 120.3(6) . . ?
N17 C18 C19 121.6(9) . . ?
N17 C18 C16 114.7(9) . . ?
C19 C18 C16 123.6(10) . . ?
C110 C19 C18 119.5(10) . . ?
C19 C110 C111 117.2(9) . . ?
C19 C110 C119 120.6(10) . . ?
C111 C110 C119 122.2(9) . . ?
C112 C111 C110 120.5(9) . . ?
N17 C112 C111 120.8(9) . . ?
N17 C112 C118 112.5(8) . . ?
C111 C112 C118 126.7(9) . . ?
C114 N113 C118 117.8(9) . . ?
C114 N113 Ni1 128.1(7) . . ?
C118 N113 Ni1 114.0(7) . . ?
N113 C114 C115 124.6(11) . . ?
C114 C115 C116 118.2(11) . . ?
C117 C116 C115 118.7(11) . . ?
C116 C117 C118 120.0(11) . . ?
N113 C118 C117 120.6(10) . . ?
N113 C118 C112 115.2(9) . . ?
C117 C118 C112 124.0(9) . . ?
C124 C119 C120 117.8(9) . . ?
C124 C119 C110 122.2(9) . . ?
C120 C119 C110 119.9(9) . . ?
C121 C120 C119 120.9(10) . . ?
C122 C121 C120 123.3(11) . . ?
C121 C122 C123 116.1(10) . . ?
C121 C122 C125 123.3(11) . . ?
C123 C122 C125 120.6(11) . . ?
C124 C123 C122 121.3(10) . . ?
C119 C124 C123 120.6(11) . . ?
C126 C125 C130 117.2(12) . . ?
C126 C125 C122 121.3(13) . . ?
C130 C125 C122 121.2(12) . . ?
C127 C126 C125 123.2(14) . . ?
C126 C127 C128 120.0(15) . . ?
C127 C128 C129 121.5(15) . . ?
C128 C129 C130 117.7(14) . . ?
C125 C130 C129 120.4(13) . . ?
F13B P1 F13B 176.2(16) 6_556 . ?
F13B P1 F14B 90.8(10) 6_556 . ?
F13B P1 F14B 90.8(10) . . ?
F13B P1 F11 91.7(7) 6_556 . ?
F13B P1 F11 91.7(7) . . ?
F14B P1 F11 93.1(9) . . ?
F13B P1 F13A 130.3(14) 6_556 . ?
F13B P1 F13A 47.8(9) . . ?
F14B P1 F13A 138.3(6) . . ?
F11 P1 F13A 92.5(6) . . ?
F13B P1 F13A 47.8(9) 6_556 6_556 ?
F13B P1 F13A 130.3(14) . 6_556 ?
F14B P1 F13A 138.3(6) . 6_556 ?
F11 P1 F13A 92.5(6) . 6_556 ?
F13A P1 F13A 82.5(12) . 6_556 ?
F13B P1 F14A 39.4(9) 6_556 6_556 ?
F13B P1 F14A 142.6(16) . 6_556 ?
F14B P1 F14A 52.0(8) . 6_556 ?
F11 P1 F14A 87.6(6) . 6_556 ?
F13A P1 F14A 169.6(12) . 6_556 ?
F13A P1 F14A 87.1(8) 6_556 6_556 ?
F13B P1 F14A 142.6(16) 6_556 . ?
F13B P1 F14A 39.4(9) . . ?
F14B P1 F14A 52.0(8) . . ?
F11 P1 F14A 87.6(6) . . ?
F13A P1 F14A 87.1(8) . . ?
F13A P1 F14A 169.6(12) 6_556 . ?
F14A P1 F14A 103.3(16) 6_556 . ?
F13B P1 F12 88.3(7) 6_556 . ?
F13B P1 F12 88.3(7) . . ?
F14B P1 F12 86.8(8) . . ?
F11 P1 F12 179.9(8) . . ?
F13A P1 F12 87.6(5) . . ?
F13A P1 F12 87.6(5) 6_556 . ?
F14A P1 F12 92.4(5) 6_556 . ?
F14A P1 F12 92.4(5) . . ?
F22 P2 F21 173.1(17) . . ?
F22 P2 F24 94.1(9) . 6 ?
F21 P2 F24 90.6(9) . 6 ?
F22 P2 F24 94.1(9) . . ?
F21 P2 F24 90.6(9) . . ?
F24 P2 F24 92.7(12) 6 . ?
F22 P2 F23 87.1(9) . 6 ?
F21 P2 F23 87.9(9) . 6 ?
F24 P2 F23 90.4(7) 6 6 ?
F24 P2 F23 176.6(10) . 6 ?
F22 P2 F23 87.1(9) . . ?
F21 P2 F23 87.9(9) . . ?
F24 P2 F23 176.6(10) 6 . ?
F24 P2 F23 90.4(7) . . ?
F23 P2 F23 86.4(13) 6 . ?
F22 P2 C011 49.2(17) . . ?
F21 P2 C011 137.7(19) . . ?
F24 P2 C011 61.8(10) 6 . ?
F24 P2 C011 61.8(10) . . ?
F23 P2 C011 121.1(10) 6 . ?
F23 P2 C011 121.1(10) . . ?
F22 P2 C024 13.3(14) . . ?
F21 P2 C024 173.6(14) . . ?
F24 P2 C024 85.0(8) 6 . ?
F24 P2 C024 85.0(8) . . ?
F23 P2 C024 96.7(8) 6 . ?
F23 P2 C024 96.7(8) . . ?
C011 P2 C024 35.9(15) . . ?
C024 F22 P2 142(4) . . ?
C024 F22 C011 59(3) . . ?
P2 F22 C011 83(2) . . ?
P2 F23 C010 141.0(17) . 6 ?
C022 C022 C011 111(9) 5_455 . ?
C022 C022 C011 39(6) 5_455 5_455 ?
C011 C022 C011 151(4) . 5_455 ?
F22 C024 C011 89(4) . . ?
F22 C024 P2 25(3) . . ?
C011 C024 P2 64(3) . . ?
C008 O001 C008 99(3) 6 . ?
C008 O001 C006 129.6(17) 6 . ?
C008 O001 C006 129.6(17) . . ?
C008 O001 C002 50.0(17) 6 6 ?
C008 O001 C002 111(2) . 6 ?
C006 O001 C002 95(2) . 6 ?
C008 O001 C002 111(2) 6 . ?
C008 O001 C002 50.0(17) . . ?
C006 O001 C002 95(2) . . ?
C002 O001 C002 82(3) 6 . ?
C008 O001 C010 65.8(19) 6 . ?
C008 O001 C010 145(2) . . ?
C006 O001 C010 77.6(19) . . ?
C002 O001 C010 84.1(19) 6 . ?
C002 O001 C010 163(2) . . ?
C008 O001 C010 145(2) 6 6 ?
C008 O001 C010 65.8(19) . 6 ?
C006 O001 C010 77.6(19) . 6 ?
C002 O001 C010 163(2) 6 6 ?
C002 O001 C010 84.1(19) . 6 ?
C010 O001 C010 108(3) . 6 ?
C008 O001 C001 58.9(18) 6 . ?
C008 O001 C001 58.9(18) . . ?
C006 O001 C001 154(3) . . ?
C002 O001 C001 105.1(19) 6 . ?
C002 O001 C001 105.1(19) . . ?
C010 O001 C001 87.2(17) . . ?
C010 O001 C001 87.2(17) 6 . ?
C008 C002 O001 64(3) . . ?
C008 C002 C002 97(3) . 6 ?
O001 C002 C002 49.1(13) . 6 ?
C008 C001 C008 88(4) 6 . ?
C008 C001 O001 52(2) 6 . ?
C008 C001 O001 52(2) . . ?
C009 C005 C009 179.993(9) . 5_556 ?
O001 C006 C010 56(2) . . ?
O001 C006 C010 56(2) . 6 ?
C010 C006 C010 87(3) . 6 ?
C002 C008 O001 66(3) . . ?
C002 C008 C001 129(4) . . ?
O001 C008 C001 69(2) . . ?
C002 C008 C010 91(3) . 6 ?
O001 C008 C010 64(2) . 6 ?
C001 C008 C010 91(3) . 6 ?
C005 C009 C003 169(6) . . ?
O001 C010 C008 49.9(18) . 6 ?
O001 C010 F23 115(3) . 6 ?
C008 C010 F23 161(3) 6 6 ?
O001 C010 C006 46.0(19) . . ?
C008 C010 C006 90(3) 6 . ?
F23 C010 C006 82(3) 6 . ?
C022 C011 C024 123(5) . . ?
C022 C011 F22 156(5) . . ?
C024 C011 F22 32.3(19) . . ?
C022 C011 C022 29(4) . 5_455 ?
C024 C011 C022 94(3) . 5_455 ?
F22 C011 C022 126(3) . 5_455 ?
C022 C011 P2 157(4) . . ?
C024 C011 P2 80(3) . . ?
F22 C011 P2 47.6(16) . . ?
C022 C011 P2 174(4) 5_455 . ?

loop_
_geom_bond_atom_site_label_1
_geom_bond_atom_site_label_2
_geom_bond_distance
_geom_bond_site_symmetry_2
_geom_bond_publ_flag
Ni1 N17 1.984(8) 2 ?
Ni1 N17 1.984(8) . y
Ni1 N11 2.092(8) 2 ?
Ni1 N11 2.092(8) . y
Ni1 N113 2.107(8) 2 ?
Ni1 N113 2.107(8) . y
N11 C16 1.349(11) . ?
N11 C12 1.368(12) . ?
C12 C13 1.349(14) . ?
C13 C14 1.377(15) . ?
C14 C15 1.393(14) . ?
C15 C16 1.375(13) . ?
C16 C18 1.506(13) . ?
N17 C18 1.316(12) . ?
N17 C112 1.346(11) . ?
C18 C19 1.387(13) . ?
C19 C110 1.386(13) . ?
C110 C111 1.398(13) . ?
C110 C119 1.475(13) . ?
C111 C112 1.360(13) . ?
C112 C118 1.483(14) . ?
N113 C114 1.327(12) . ?
N113 C118 1.357(11) . ?
C114 C115 1.349(15) . ?
C115 C116 1.389(15) . ?
C116 C117 1.365(15) . ?
C117 C118 1.388(15) . ?
C119 C124 1.386(13) . ?
C119 C120 1.401(13) . ?
C120 C121 1.373(13) . ?
C121 C122 1.364(14) . ?
C122 C123 1.430(15) . ?
C122 C125 1.462(15) . ?
C123 C124 1.390(13) . ?
C125 C126 1.396(16) . ?
C125 C130 1.400(16) . ?
C126 C127 1.340(15) . ?
C127 C128 1.36(2) . ?
C128 C129 1.40(2) . ?
C129 C130 1.427(16) . ?
P1 F13B 1.529(13) 6_556 ?
P1 F13B 1.529(13) . ?
P1 F14B 1.540(15) . ?
P1 F11 1.563(9) . ?
P1 F13A 1.562(9) . ?
P1 F13A 1.562(9) 6_556 ?
P1 F14A 1.566(11) 6_556 ?
P1 F14A 1.566(11) . ?
P1 F12 1.601(9) . ?
P2 F22 1.534(15) . ?
P2 F21 1.543(13) . ?
P2 F24 1.548(10) 6 ?
P2 F24 1.548(10) . ?
P2 F23 1.633(12) 6 ?
P2 F23 1.633(12) . ?
P2 C011 2.06(6) . ?
P2 C024 2.26(3) . ?
F22 C024 0.84(3) . ?
F22 C011 1.57(6) . ?
F23 C010 1.74(4) 6 ?
C022 C022 1.04(9) 5_455 ?
C022 C011 1.35(6) . ?
C022 C011 1.98(9) 5_455 ?
C024 C011 1.34(5) . ?
O001 C008 1.46(4) 6 ?
O001 C008 1.46(4) . ?
O001 C006 1.48(6) . ?
O001 C002 1.47(3) 6 ?
O001 C002 1.47(3) . ?
O001 C010 1.71(4) . ?
O001 C010 1.71(4) 6 ?
O001 C001 1.74(5) . ?
C003 C009 1.24(6) . ?
C002 C008 1.24(4) . ?
C002 C002 1.93(6) 6 ?
C001 C008 1.59(5) 6 ?
C001 C008 1.59(5) . ?
C005 C009 1.19(6) . ?
C005 C009 1.19(6) 5_556 ?
C006 C010 2.01(6) . ?
C006 C010 2.01(6) 6 ?
C008 C010 1.74(5) 6 ?
C010 C008 1.74(5) 6 ?
C010 F23 1.74(4) 6 ?
C011 C022 1.98(9) 5_455 ?
